data_4319111
loop_
_publ_author_name
'Rolf Minkwitz'
'Michael Berkei'

_publ_section_title
;
 Crystal Structure of CF3I(Cl)F
;
_journal_name_full 'Inorganic Chemistry'
_journal_page_first 36
_journal_page_last 38
_journal_paper_doi 10.1021/ic000439s
_journal_volume 40
_journal_year 2001
_chemical_formula_sum 'C Cl F4 I'
_chemical_formula_weight 250.36
_chemical_name_systematic
; 
 (Trifluoromethyl)iodine chloride fluoride 
;
_space_group_IT_number 64
_symmetry_cell_setting orthorhombic
_symmetry_space_group_name_Hall '-C 2ac 2'
_symmetry_space_group_name_H-M 'C m c e'
_atom_sites_solution_hydrogens geom
_atom_sites_solution_primary direct
_atom_sites_solution_secondary difmap
_audit_creation_method SHELXL
_cell_angle_alpha 90.00
_cell_angle_beta 90.00
_cell_angle_gamma 90.00
_cell_formula_units_Z 8
_cell_length_a 6.8980(10)
_cell_length_b 7.3100(10)
_cell_length_c 20.1270(10)
_cell_measurement_temperature 173(2)
_cell_volume 1014.9(2)
_computing_cell_refinement 'DENZO SCALEPACK'
_computing_data_collection KappaCCD
_computing_data_reduction 'DENZO SCALEPACK'
_computing_molecular_graphics 'SHELXTL-Plus (Sheldrick, 1990)'
_computing_publication_material
;SHELXL-93 (Sheldrick, 1993), Parst
(Nardelli, 1983), Platon (Spek, 1982) & Missym (Le Page, 1987)
;
_computing_structure_refinement 'SHELXL-93 (Sheldrick, 1993)'
_computing_structure_solution 'SHELXS-86 (Sheldrick, 1990)'
_diffrn_ambient_temperature 173(2)
_diffrn_measurement_device 'KappaCCD NONIUS'
_diffrn_measurement_method \w--2\q
_diffrn_radiation_monochromator graphite
_diffrn_radiation_source 'fine-focus sealed tube'
_diffrn_radiation_type MoK\a
_diffrn_radiation_wavelength 0.71069
_diffrn_reflns_av_R_equivalents 0.0400
_diffrn_reflns_av_sigmaI/netI 0.0286
_diffrn_reflns_limit_h_max 8
_diffrn_reflns_limit_h_min -7
_diffrn_reflns_limit_k_max 8
_diffrn_reflns_limit_k_min -8
_diffrn_reflns_limit_l_max 21
_diffrn_reflns_limit_l_min -21
_diffrn_reflns_number 2758
_diffrn_reflns_theta_max 25.74
_diffrn_reflns_theta_min 4.05
_exptl_absorpt_coefficient_mu 6.799
_exptl_absorpt_correction_type none
_exptl_crystal_colour colourless
_exptl_crystal_density_diffrn 3.277
_exptl_crystal_density_meas ?
_exptl_crystal_description parallelepiped
_exptl_crystal_F_000 896
_exptl_crystal_size_max 0.1
_exptl_crystal_size_mid 0.05
_exptl_crystal_size_min 0.05
_refine_diff_density_max 0.811
_refine_diff_density_min -1.172
_refine_diff_density_rms 0.185
_refine_ls_extinction_coef 0.0025(6)
_refine_ls_extinction_expression Fc^*^=kFc[1+0.001xFc^2^\l^3^/sin(2\q)]^-1/4^
_refine_ls_extinction_method SHELXL
_refine_ls_goodness_of_fit_all 1.149
_refine_ls_goodness_of_fit_obs 1.195
_refine_ls_matrix_type full
_refine_ls_number_parameters 41
_refine_ls_number_reflns 476
_refine_ls_number_restraints 0
_refine_ls_restrained_S_all 1.149
_refine_ls_restrained_S_obs 1.195
_refine_ls_R_factor_all 0.0409
_refine_ls_R_factor_obs 0.0372
_refine_ls_shift/su_max 0.002
_refine_ls_shift/su_mean 0.000
_refine_ls_structure_factor_coef Fsqd
_refine_ls_weighting_details 'w=1/[\s^2^(Fo^2^)+(0.0630P)^2^+3.8222P] where P=(Fo^2^+2Fc^2^)/3'
_refine_ls_weighting_scheme calc
_refine_ls_wR_factor_all 0.0999
_refine_ls_wR_factor_obs 0.0981
_reflns_number_observed 429
_reflns_number_total 476
_reflns_observed_criterion >2sigma(I)
_cod_data_source_file ic000439s.cif
_cod_data_source_block CClF4I
_cod_depositor_comments
;
The following automatic conversions were performed:

'_exptl_crystal_density_meas' value 'not determined' was changed to
'?' - the value is perceived as not measured.

Automatic conversion script
Id: cif_fix_values 3008 2015-01-20 13:52:24Z robertas 

The following automatic conversions were performed:

'_refine_ls_weighting_scheme' value 'calc
w=1/[\s^2^(Fo^2^)+(0.0630P)^2^+3.8222P] where P=(Fo^2^+2Fc^2^)/3' was
changed to 'calc'. New tag '_refine_ls_weighting_details' was
created. The value of the new tag was set to
'w=1/[\s^2^(Fo^2^)+(0.0630P)^2^+3.8222P] where P=(Fo^2^+2Fc^2^)/3'.

Automatic conversion script
Id: cif_fix_values 3143 2015-03-26 13:38:13Z robertas 

2021-04-13
Space group name changed to comply with IUCR recomendations
                 miguel
;
_cod_original_sg_symbol_H-M 'C m c a'
_cod_database_code 4319111

loop_
_symmetry_equiv_pos_as_xyz
'x, y, z'
'-x, -y+1/2, z+1/2'
'-x, y+1/2, -z+1/2'
'x, -y, -z'
'x+1/2, y+1/2, z'
'-x+1/2, -y+1, z+1/2'
'-x+1/2, y+1, -z+1/2'
'x+1/2, -y+1/2, -z'
'-x, -y, -z'
'x, y-1/2, -z-1/2'
'x, -y-1/2, z-1/2'
'-x, y, z'
'-x+1/2, -y+1/2, -z'
'x+1/2, y, -z-1/2'
'x+1/2, -y, z-1/2'
'-x+1/2, y+1/2, z'

loop_
_atom_site_aniso_label
_atom_site_aniso_U_11
_atom_site_aniso_U_22
_atom_site_aniso_U_33
_atom_site_aniso_U_23
_atom_site_aniso_U_13
_atom_site_aniso_U_12
I1 0.0463(6) 0.0356(6) 0.0391(6) 0.0009(2) 0.000 0.000
Cl1 0.060(2) 0.048(2) 0.065(2) -0.0008(11) 0.000 0.000
F1 0.081(5) 0.027(3) 0.054(4) -0.006(2) 0.000 0.000
F2 0.083(4) 0.085(4) 0.054(3) -0.003(2) -0.017(3) -0.005(3)
F3 0.120(7) 0.054(4) 0.063(5) 0.016(4) 0.000 0.000
C1 0.070(8) 0.057(7) 0.033(6) -0.004(5) 0.000 0.000

loop_
_atom_site_label
_atom_site_type_symbol
_atom_site_fract_x
_atom_site_fract_y
_atom_site_fract_z
_atom_site_U_iso_or_equiv
_atom_site_thermal_displace_type
_atom_site_occupancy
_atom_site_calc_flag
_atom_site_refinement_flags
_atom_site_disorder_group
I1 I 0.0000 0.15604(8) 0.18637(3) 0.0404(4) Uani 1 d S .
Cl1 Cl 0.0000 -0.1566(3) 0.1481(2) 0.0579(8) Uani 1 d S .
F1 F 0.0000 0.4314(8) 0.1967(3) 0.054(2) Uani 1 d S .
F2 F -0.1547(10) 0.1467(6) 0.0522(3) 0.074(2) Uani 1 d . .
F3 F 0.0000 0.3930(10) 0.0693(4) 0.079(2) Uani 1 d S .
C1 C 0.0000 0.2167(18) 0.0795(5) 0.054(3) Uani 1 d S .

loop_
_atom_type_symbol
_atom_type_description
_atom_type_scat_dispersion_real
_atom_type_scat_dispersion_imag
_atom_type_scat_source
C C 0.0033 0.0016 'International Tables Vol C Tables 4.2.6.8 and 6.1.1.4'
F F 0.0171 0.0103 'International Tables Vol C Tables 4.2.6.8 and 6.1.1.4'
Cl Cl 0.1484 0.1585 'International Tables Vol C Tables 4.2.6.8 and 6.1.1.4'
I I -0.4742 1.8119 'International Tables Vol C Tables 4.2.6.8 and 6.1.1.4'

loop_
_geom_angle_atom_site_label_1
_geom_angle_atom_site_label_2
_geom_angle_atom_site_label_3
_geom_angle
_geom_angle_site_symmetry_1
_geom_angle_site_symmetry_3
_geom_angle_publ_flag
F1 I1 C1 84.2(4) . . ?
F1 I1 Cl1 167.3(2) . . ?
C1 I1 Cl1 83.0(3) . . ?
F2 C1 F2 109.8(9) . 12 ?
F2 C1 F3 108.8(7) . . ?
F2 C1 F3 108.8(7) 12 . ?
F2 C1 I1 109.4(6) . . ?
F2 C1 I1 109.4(6) 12 . ?
F3 C1 I1 110.6(7) . . ?

loop_
_geom_bond_atom_site_label_1
_geom_bond_atom_site_label_2
_geom_bond_distance
_geom_bond_site_symmetry_2
_geom_bond_publ_flag
I1 F1 2.023(6) . ?
I1 C1 2.197(11) . ?
I1 Cl1 2.412(3) . ?
F2 C1 1.304(9) . ?
F3 C1 1.305(14) . ?
C1 F2 1.304(9) 12 ?
